data_7038294
loop_
_publ_author_name
'Schulz, M.'
'Dr\"oge, F'
'Herrmann-Westendorf, F'
'Schindler, J.'
'G\"orls, H'
'Presselt, M.'

_publ_section_title
;
 Neutral, heteroleptic copper(i)-4H-imidazolate complexes: synthesis and
 characterization of their structural, spectral and redox properties.
;
_journal_issue 11
_journal_name_full 'Dalton transactions (Cambridge, England : 2003)'
_journal_page_first 4835
_journal_page_last 4842
_journal_paper_doi 10.1039/c5dt04435a
_journal_volume 45
_journal_year 2016
_chemical_formula_moiety 'C58 H40 Cu F6 N5 O P2, C3 H6 O'
_chemical_formula_sum 'C61 H46 Cu F6 N5 O2 P2'
_chemical_formula_weight 1120.51
_chemical_name_systematic
; 
 ? 
;
_space_group_IT_number 2
_symmetry_cell_setting triclinic
_symmetry_space_group_name_Hall '-P 1'
_symmetry_space_group_name_H-M 'P -1'
_atom_sites_solution_hydrogens geom
_atom_sites_solution_primary direct
_atom_sites_solution_secondary difmap
_audit_creation_method SHELXL-97
_audit_update_record
;
2015-10-22 deposited with the CCDC.
2016-02-04 downloaded from the CCDC.
;
_cell_angle_alpha 88.555(2)
_cell_angle_beta 71.411(2)
_cell_angle_gamma 69.456(2)
_cell_formula_units_Z 2
_cell_length_a 12.8088(4)
_cell_length_b 13.5384(5)
_cell_length_c 19.2330(7)
_cell_measurement_temperature 133(2)
_cell_volume 2946.02(19)
_computing_cell_refinement DENZO
_computing_data_collection COLLECT
_computing_data_reduction DENZO
_computing_molecular_graphics SHELXTL/PC
_computing_publication_material SHELXL-97
_computing_structure_refinement 'SHELXL-97 (Sheldrick, 2008)'
_computing_structure_solution 'SHELXS-97 (Sheldrick, 2008)'
_diffrn_ambient_temperature 133(2)
_diffrn_measured_fraction_theta_full 0.974
_diffrn_measured_fraction_theta_max 0.974
_diffrn_measurement_device_type KappaCCD
_diffrn_measurement_method 'phi- + omega-scan'
_diffrn_radiation_monochromator graphite
_diffrn_radiation_source 'fine-focus sealed tube'
_diffrn_radiation_type MoK\a
_diffrn_radiation_wavelength 0.71073
_diffrn_reflns_av_R_equivalents 0.0000
_diffrn_reflns_av_sigmaI/netI 0.0526
_diffrn_reflns_limit_h_max 16
_diffrn_reflns_limit_h_min -14
_diffrn_reflns_limit_k_max 16
_diffrn_reflns_limit_k_min -16
_diffrn_reflns_limit_l_max 24
_diffrn_reflns_limit_l_min 0
_diffrn_reflns_number 11717
_diffrn_reflns_theta_full 26.37
_diffrn_reflns_theta_max 26.37
_diffrn_reflns_theta_min 1.93
_exptl_absorpt_coefficient_mu 0.489
_exptl_absorpt_correction_T_max 0.7456
_exptl_absorpt_correction_T_min 0.6909
_exptl_absorpt_correction_type multi-scan
_exptl_absorpt_process_details 'SADABS, Bruker-AXS, 2002'
_exptl_crystal_colour red-brown
_exptl_crystal_density_diffrn 1.263
_exptl_crystal_density_method 'not measured'
_exptl_crystal_description prism
_exptl_crystal_F_000 1152
_exptl_crystal_size_max 0.042
_exptl_crystal_size_mid 0.038
_exptl_crystal_size_min 0.032
_refine_diff_density_max 0.723
_refine_diff_density_min -0.615
_refine_diff_density_rms 0.071
_refine_ls_extinction_method none
_refine_ls_goodness_of_fit_ref 1.075
_refine_ls_hydrogen_treatment constr
_refine_ls_matrix_type full
_refine_ls_number_parameters 706
_refine_ls_number_reflns 11717
_refine_ls_number_restraints 0
_refine_ls_restrained_S_all 1.075
_refine_ls_R_factor_all 0.0790
_refine_ls_R_factor_gt 0.0597
_refine_ls_shift/su_max 0.028
_refine_ls_shift/su_mean 0.001
_refine_ls_structure_factor_coef Fsqd
_refine_ls_weighting_details 'calc w=1/[\s^2^(Fo^2^)+(0.0000P)^2^+7.0321P] where P=(Fo^2^+2Fc^2^)/3'
_refine_ls_weighting_scheme calc
_refine_ls_wR_factor_gt 0.1108
_refine_ls_wR_factor_ref 0.1176
_reflns_number_gt 9397
_reflns_number_total 11717
_reflns_threshold_expression >2sigma(I)
_cod_data_source_file c5dt04435a1.cif
_cod_data_source_block FO5707
_cod_depositor_comments 'Adding full bibliography for 7038292--7038295.cif.'
_cod_original_cell_volume 2946.03(18)
_cod_database_code 7038294
_platon_squeeze_void_probe_radius 1.20

loop_
_symmetry_equiv_pos_as_xyz
'x, y, z'
'-x, -y, -z'

loop_
_atom_site_label
_atom_site_type_symbol
_atom_site_fract_x
_atom_site_fract_y
_atom_site_fract_z
_atom_site_U_iso_or_equiv
_atom_site_adp_type
_atom_site_occupancy
_atom_site_symmetry_multiplicity
_atom_site_calc_flag
_atom_site_refinement_flags
_atom_site_disorder_assembly
_atom_site_disorder_group
Cu1 Cu 0.60040(3) 0.65230(3) 0.75043(2) 0.02042(10) Uani 1 1 d . . .
P1 P 0.51110(7) 0.52927(7) 0.78175(4) 0.02078(17) Uani 1 1 d . . .
P2 P 0.76309(7) 0.59868(6) 0.64986(4) 0.01896(17) Uani 1 1 d . . .
F1 F 0.8875(4) 0.6841(5) 1.0487(3) 0.0337(12) Uiso 0.40 1 d P A 1
F2 F 0.7110(6) 0.8017(4) 1.0689(3) 0.0312(12) Uiso 0.40 1 d P A 1
F3 F 0.7354(5) 0.6497(4) 1.1134(2) 0.0226(10) Uiso 0.40 1 d P A 1
F1A F 0.8598(6) 0.7400(6) 1.0343(3) 0.0412(13) Uiso 0.40 1 d P A 2
F2A F 0.6774(6) 0.7742(6) 1.0879(4) 0.0511(17) Uiso 0.40 1 d P A 2
F3A F 0.8044(8) 0.6254(6) 1.0978(4) 0.0629(18) Uiso 0.40 1 d P A 2
F1B F 0.8830(8) 0.6292(8) 1.0684(5) 0.0243(19) Uiso 0.20 1 d P A 3
F2B F 0.7867(12) 0.7865(9) 1.0452(6) 0.036(2) Uiso 0.20 1 d P A 3
F3B F 0.6898(9) 0.7003(9) 1.1084(5) 0.027(2) Uiso 0.20 1 d P A 3
F4 F 0.25227(19) 0.93950(18) 0.52748(12) 0.0413(5) Uani 1 1 d . . .
F5 F 0.41444(19) 0.80545(18) 0.50408(11) 0.0416(5) Uani 1 1 d . . .
F6 F 0.40685(19) 0.95792(18) 0.53874(11) 0.0414(5) Uani 1 1 d . . .
O1 O 0.76830(18) 0.40702(17) 0.71959(11) 0.0222(5) Uani 1 1 d . . .
N1 N 0.6068(2) 0.7099(2) 0.85017(13) 0.0203(5) Uani 1 1 d . . .
N2 N 0.4512(2) 0.7922(2) 0.77215(13) 0.0211(5) Uani 1 1 d . . .
N3 N 0.4651(2) 0.8539(2) 0.94551(14) 0.0227(6) Uani 1 1 d . . .
N4 N 0.3276(2) 0.9118(2) 0.88287(14) 0.0244(6) Uani 1 1 d . . .
N5 N 0.1061(3) 1.1290(2) 1.13260(17) 0.0399(8) Uani 1 1 d . . .
C1 C 0.5124(3) 0.7942(3) 0.87901(16) 0.0212(6) Uani 1 1 d . . .
C2 C 0.3575(3) 0.9179(2) 0.94347(16) 0.0221(6) Uani 1 1 d . . .
C3 C 0.4260(3) 0.8335(2) 0.83837(17) 0.0217(6) Uani 1 1 d . . .
C4 C 0.6871(3) 0.6595(3) 0.88822(17) 0.0220(6) Uani 1 1 d . . .
C5 C 0.6900(3) 0.7036(3) 0.95220(17) 0.0233(7) Uani 1 1 d . . .
H5A H 0.6348 0.7718 0.9743 0.028 Uiso 1 1 calc R . .
C6 C 0.7752(3) 0.6461(3) 0.98301(18) 0.0280(7) Uani 1 1 d . A .
C7 C 0.8558(3) 0.5467(3) 0.9524(2) 0.0360(8) Uani 1 1 d . . .
H7A H 0.9133 0.5088 0.9742 0.043 Uiso 1 1 calc R . .
C8 C 0.8520(3) 0.5028(3) 0.8891(2) 0.0358(8) Uani 1 1 d . . .
H8A H 0.9070 0.4343 0.8675 0.043 Uiso 1 1 calc R . .
C9 C 0.7687(3) 0.5582(3) 0.85744(18) 0.0275(7) Uani 1 1 d . . .
H9A H 0.7665 0.5275 0.8143 0.033 Uiso 1 1 calc R . .
C10 C 0.7786(3) 0.6943(3) 1.0512(2) 0.0332(8) Uani 1 1 d . . .
C11 C 0.2718(3) 0.9920(3) 1.00850(17) 0.0254(7) Uani 1 1 d . . .
C12 C 0.3084(3) 1.0280(3) 1.06021(18) 0.0296(7) Uani 1 1 d . . .
H12A H 0.3898 1.0060 1.0548 0.035 Uiso 1 1 calc R . .
C13 C 0.2226(3) 1.0971(3) 1.12009(19) 0.0369(9) Uani 1 1 d . . .
H13A H 0.2483 1.1235 1.1543 0.044 Uiso 1 1 calc R . .
C14 C 0.0732(3) 1.0920(3) 1.0824(2) 0.0401(9) Uani 1 1 d . . .
H14A H -0.0090 1.1132 1.0901 0.048 Uiso 1 1 calc R . .
C15 C 0.1510(3) 1.0250(3) 1.02006(18) 0.0320(8) Uani 1 1 d . . .
H15A H 0.1228 1.0020 0.9858 0.038 Uiso 1 1 calc R . .
C16 C 0.3630(3) 0.8226(2) 0.73777(17) 0.0223(6) Uani 1 1 d . . .
C17 C 0.2501(3) 0.8199(3) 0.77347(18) 0.0289(7) Uani 1 1 d . . .
H17A H 0.2288 0.8038 0.8232 0.035 Uiso 1 1 calc R . .
C18 C 0.1697(3) 0.8408(3) 0.73612(19) 0.0335(8) Uani 1 1 d . . .
H18A H 0.0935 0.8385 0.7605 0.040 Uiso 1 1 calc R . .
C19 C 0.1986(3) 0.8651(3) 0.66393(19) 0.0331(8) Uani 1 1 d . . .
H19A H 0.1433 0.8782 0.6384 0.040 Uiso 1 1 calc R . .
C20 C 0.3095(3) 0.8700(3) 0.62912(17) 0.0247(7) Uani 1 1 d . . .
C21 C 0.3924(3) 0.8472(3) 0.66538(17) 0.0227(7) Uani 1 1 d . . .
H21A H 0.4689 0.8484 0.6406 0.027 Uiso 1 1 calc R . .
C22 C 0.3449(3) 0.8936(3) 0.55079(19) 0.0319(8) Uani 1 1 d . . .
C23 C 0.5910(3) 0.4051(3) 0.81180(17) 0.0231(7) Uani 1 1 d . . .
C24 C 0.5395(3) 0.3552(3) 0.87032(18) 0.0285(7) Uani 1 1 d . . .
H24A H 0.4577 0.3875 0.8976 0.034 Uiso 1 1 calc R . .
C25 C 0.6048(3) 0.2602(3) 0.88926(19) 0.0332(8) Uani 1 1 d . . .
H25A H 0.5679 0.2276 0.9291 0.040 Uiso 1 1 calc R . .
C26 C 0.7246(3) 0.2121(3) 0.8501(2) 0.0342(8) Uani 1 1 d . . .
H26A H 0.7691 0.1462 0.8628 0.041 Uiso 1 1 calc R . .
C27 C 0.7794(3) 0.2600(3) 0.79246(18) 0.0282(7) Uani 1 1 d . . .
H27A H 0.8617 0.2283 0.7663 0.034 Uiso 1 1 calc R . .
C28 C 0.7122(3) 0.3544(3) 0.77404(16) 0.0227(7) Uani 1 1 d . . .
C29 C 0.7741(3) 0.3899(3) 0.64725(16) 0.0214(6) Uani 1 1 d . . .
C30 C 0.7727(3) 0.2975(3) 0.61917(18) 0.0273(7) Uani 1 1 d . . .
H30A H 0.7634 0.2432 0.6501 0.033 Uiso 1 1 calc R . .
C31 C 0.7853(3) 0.2853(3) 0.54533(18) 0.0290(7) Uani 1 1 d . . .
H31A H 0.7832 0.2227 0.5255 0.035 Uiso 1 1 calc R . .
C32 C 0.8008(3) 0.3636(3) 0.50028(18) 0.0279(7) Uani 1 1 d . . .
H32A H 0.8117 0.3537 0.4494 0.033 Uiso 1 1 calc R . .
C33 C 0.8006(3) 0.4570(3) 0.52889(17) 0.0229(7) Uani 1 1 d . . .
H33A H 0.8108 0.5107 0.4975 0.027 Uiso 1 1 calc R . .
C34 C 0.7854(2) 0.4724(2) 0.60381(16) 0.0186(6) Uani 1 1 d . . .
C35 C 0.4728(3) 0.4847(3) 0.70727(16) 0.0221(7) Uani 1 1 d . . .
C36 C 0.4589(3) 0.3878(3) 0.70339(18) 0.0282(7) Uani 1 1 d . . .
H36A H 0.4704 0.3408 0.7401 0.034 Uiso 1 1 calc R . .
C37 C 0.4279(3) 0.3599(3) 0.64564(19) 0.0337(8) Uani 1 1 d . . .
H37A H 0.4194 0.2933 0.6427 0.040 Uiso 1 1 calc R . .
C38 C 0.4098(3) 0.4280(3) 0.59301(18) 0.0325(8) Uani 1 1 d . . .
H38A H 0.3881 0.4085 0.5540 0.039 Uiso 1 1 calc R . .
C39 C 0.4228(3) 0.5248(3) 0.59623(18) 0.0300(8) Uani 1 1 d . . .
H39A H 0.4099 0.5719 0.5598 0.036 Uiso 1 1 calc R . .
C40 C 0.4551(3) 0.5526(3) 0.65340(17) 0.0269(7) Uani 1 1 d . . .
H40A H 0.4651 0.6186 0.6555 0.032 Uiso 1 1 calc R . .
C41 C 0.3695(3) 0.5805(3) 0.85662(17) 0.0240(7) Uani 1 1 d . . .
C42 C 0.3661(3) 0.6261(3) 0.92211(18) 0.0331(8) Uani 1 1 d . . .
H42A H 0.4376 0.6223 0.9290 0.040 Uiso 1 1 calc R . .
C43 C 0.2590(3) 0.6769(3) 0.9770(2) 0.0415(10) Uani 1 1 d . . .
H43A H 0.2574 0.7073 1.0215 0.050 Uiso 1 1 calc R . .
C44 C 0.1543(3) 0.6833(3) 0.9673(2) 0.0417(10) Uani 1 1 d . . .
H44A H 0.0810 0.7194 1.0047 0.050 Uiso 1 1 calc R . .
C45 C 0.1565(3) 0.6374(3) 0.9035(2) 0.0353(8) Uani 1 1 d . . .
H45A H 0.0847 0.6411 0.8973 0.042 Uiso 1 1 calc R . .
C46 C 0.2638(3) 0.5856(3) 0.84798(18) 0.0274(7) Uani 1 1 d . . .
H46A H 0.2648 0.5538 0.8042 0.033 Uiso 1 1 calc R . .
C47 C 0.7807(3) 0.6798(2) 0.57251(16) 0.0215(6) Uani 1 1 d . . .
C48 C 0.6887(3) 0.7179(3) 0.54274(18) 0.0267(7) Uani 1 1 d . . .
H48A H 0.6186 0.7028 0.5637 0.032 Uiso 1 1 calc R . .
C49 C 0.6995(3) 0.7773(3) 0.48303(19) 0.0322(8) Uani 1 1 d . . .
H49A H 0.6367 0.8031 0.4634 0.039 Uiso 1 1 calc R . .
C50 C 0.8018(3) 0.7992(3) 0.45169(18) 0.0320(8) Uani 1 1 d . . .
H50A H 0.8092 0.8400 0.4107 0.038 Uiso 1 1 calc R . .
C51 C 0.8927(3) 0.7615(3) 0.48052(18) 0.0307(8) Uani 1 1 d . . .
H51A H 0.9627 0.7764 0.4592 0.037 Uiso 1 1 calc R . .
C52 C 0.8827(3) 0.7019(3) 0.54037(17) 0.0261(7) Uani 1 1 d . . .
H52A H 0.9461 0.6761 0.5595 0.031 Uiso 1 1 calc R . .
C53 C 0.8976(3) 0.5754(3) 0.67225(16) 0.0220(6) Uani 1 1 d . . .
C54 C 0.9953(3) 0.4822(3) 0.64947(17) 0.0264(7) Uani 1 1 d . . .
H54A H 0.9939 0.4264 0.6212 0.032 Uiso 1 1 calc R . .
C55 C 1.0955(3) 0.4701(3) 0.6680(2) 0.0363(9) Uani 1 1 d . . .
H55A H 1.1620 0.4058 0.6527 0.044 Uiso 1 1 calc R . .
C56 C 1.0986(3) 0.5514(3) 0.7085(2) 0.0397(9) Uani 1 1 d . . .
H56A H 1.1679 0.5436 0.7197 0.048 Uiso 1 1 calc R . .
C57 C 1.0007(3) 0.6443(3) 0.73266(19) 0.0347(8) Uani 1 1 d . . .
H57A H 1.0020 0.6997 0.7613 0.042 Uiso 1 1 calc R . .
C58 C 0.9005(3) 0.6557(3) 0.71457(18) 0.0296(8) Uani 1 1 d . . .
H58A H 0.8332 0.7192 0.7313 0.036 Uiso 1 1 calc R . .
O1A O 0.9172(3) 0.8645(3) 0.27988(17) 0.0661(9) Uani 1 1 d . . .
C1A C 0.7562(6) 0.8523(6) 0.2510(3) 0.104(2) Uani 1 1 d . . .
H1AA H 0.7058 0.9057 0.2285 0.156 Uiso 1 1 calc R . .
H1AB H 0.7183 0.8617 0.3046 0.156 Uiso 1 1 calc R . .
H1AC H 0.7680 0.7814 0.2320 0.156 Uiso 1 1 calc R . .
C2A C 0.8727(4) 0.8649(4) 0.2324(2) 0.0460(10) Uani 1 1 d . . .
C3A C 0.9256(4) 0.8857(4) 0.1566(2) 0.0620(13) Uani 1 1 d . . .
H3AA H 0.9499 0.8223 0.1231 0.093 Uiso 1 1 calc R . .
H3AB H 0.9947 0.9038 0.1530 0.093 Uiso 1 1 calc R . .
H3AC H 0.8674 0.9449 0.1429 0.093 Uiso 1 1 calc R . .

loop_
_atom_site_aniso_label
_atom_site_aniso_U_11
_atom_site_aniso_U_22
_atom_site_aniso_U_33
_atom_site_aniso_U_23
_atom_site_aniso_U_13
_atom_site_aniso_U_12
Cu1 0.01774(19) 0.0245(2) 0.01727(18) -0.00126(15) -0.00410(14) -0.00685(15)
P1 0.0195(4) 0.0273(5) 0.0168(4) 0.0014(3) -0.0060(3) -0.0099(3)
P2 0.0172(4) 0.0222(4) 0.0163(4) -0.0007(3) -0.0038(3) -0.0070(3)
F4 0.0439(13) 0.0481(14) 0.0412(12) 0.0135(10) -0.0300(10) -0.0139(10)
F5 0.0492(13) 0.0455(14) 0.0241(11) -0.0025(9) -0.0098(9) -0.0118(11)
F6 0.0526(14) 0.0517(14) 0.0376(12) 0.0195(10) -0.0248(10) -0.0319(12)
O1 0.0243(11) 0.0272(12) 0.0165(10) 0.0007(9) -0.0044(9) -0.0130(9)
N1 0.0188(13) 0.0262(15) 0.0165(12) 0.0018(10) -0.0055(10) -0.0093(11)
N2 0.0186(13) 0.0243(14) 0.0144(12) -0.0028(10) -0.0016(10) -0.0037(10)
N3 0.0224(13) 0.0251(15) 0.0173(13) -0.0019(11) -0.0038(10) -0.0068(11)
N4 0.0208(13) 0.0284(15) 0.0184(13) 0.0003(11) -0.0041(10) -0.0044(11)
N5 0.0402(19) 0.0331(18) 0.0327(17) -0.0087(14) 0.0053(14) -0.0117(14)
C1 0.0209(15) 0.0281(18) 0.0154(14) 0.0010(12) -0.0039(12) -0.0116(13)
C2 0.0221(16) 0.0223(17) 0.0194(15) 0.0020(12) -0.0025(12) -0.0089(13)
C3 0.0204(15) 0.0216(17) 0.0211(15) 0.0023(12) -0.0046(12) -0.0074(12)
C4 0.0205(15) 0.0249(17) 0.0232(16) 0.0069(13) -0.0074(12) -0.0114(13)
C5 0.0215(16) 0.0290(18) 0.0206(15) 0.0023(13) -0.0055(12) -0.0119(13)
C6 0.0315(18) 0.038(2) 0.0254(17) 0.0098(15) -0.0154(14) -0.0202(16)
C7 0.040(2) 0.035(2) 0.042(2) 0.0098(17) -0.0277(17) -0.0124(17)
C8 0.040(2) 0.027(2) 0.041(2) 0.0025(16) -0.0218(17) -0.0049(16)
C9 0.0307(18) 0.0276(19) 0.0250(17) -0.0004(14) -0.0111(14) -0.0096(14)
C10 0.039(2) 0.041(2) 0.0326(19) 0.0090(16) -0.0206(16) -0.0215(17)
C11 0.0302(18) 0.0252(18) 0.0170(15) 0.0028(13) -0.0028(13) -0.0100(14)
C12 0.0355(19) 0.0300(19) 0.0227(17) -0.0012(14) -0.0056(14) -0.0146(15)
C13 0.046(2) 0.038(2) 0.0274(19) -0.0074(16) -0.0045(16) -0.0227(18)
C14 0.0279(19) 0.044(2) 0.031(2) -0.0028(17) 0.0027(15) -0.0036(16)
C15 0.0301(18) 0.032(2) 0.0251(17) -0.0041(15) -0.0060(14) -0.0036(15)
C16 0.0225(16) 0.0209(17) 0.0225(16) -0.0018(12) -0.0090(13) -0.0048(12)
C17 0.0285(18) 0.035(2) 0.0221(16) 0.0016(14) -0.0055(14) -0.0127(15)
C18 0.0214(17) 0.048(2) 0.0308(19) -0.0022(16) -0.0056(14) -0.0153(16)
C19 0.0239(17) 0.043(2) 0.0340(19) -0.0050(16) -0.0131(15) -0.0104(15)
C20 0.0272(17) 0.0219(17) 0.0244(16) -0.0034(13) -0.0107(13) -0.0058(13)
C21 0.0195(15) 0.0254(17) 0.0219(16) -0.0005(13) -0.0059(12) -0.0073(13)
C22 0.037(2) 0.033(2) 0.0321(19) 0.0043(15) -0.0193(16) -0.0127(16)
C23 0.0277(17) 0.0296(18) 0.0194(15) 0.0044(13) -0.0134(13) -0.0141(14)
C24 0.0287(18) 0.038(2) 0.0245(17) 0.0074(14) -0.0114(14) -0.0167(15)
C25 0.043(2) 0.039(2) 0.0288(18) 0.0155(16) -0.0160(16) -0.0252(17)
C26 0.039(2) 0.033(2) 0.038(2) 0.0125(16) -0.0201(17) -0.0148(16)
C27 0.0271(17) 0.0317(19) 0.0294(18) 0.0076(15) -0.0137(14) -0.0114(15)
C28 0.0258(16) 0.0281(18) 0.0193(15) -0.0002(13) -0.0092(13) -0.0140(14)
C29 0.0156(14) 0.0299(18) 0.0167(15) -0.0018(12) -0.0035(12) -0.0074(12)
C30 0.0278(17) 0.0278(18) 0.0290(17) 0.0026(14) -0.0089(14) -0.0139(14)
C31 0.0295(18) 0.0292(19) 0.0301(18) -0.0064(14) -0.0090(14) -0.0130(15)
C32 0.0287(17) 0.035(2) 0.0205(16) -0.0056(14) -0.0094(13) -0.0102(15)
C33 0.0194(15) 0.0266(18) 0.0223(16) 0.0036(13) -0.0071(12) -0.0079(13)
C34 0.0114(13) 0.0242(16) 0.0174(14) -0.0007(12) -0.0031(11) -0.0045(11)
C35 0.0171(15) 0.0285(18) 0.0195(15) -0.0029(13) -0.0040(12) -0.0084(13)
C36 0.0280(17) 0.034(2) 0.0258(17) 0.0036(14) -0.0103(14) -0.0139(15)
C37 0.0304(19) 0.039(2) 0.035(2) -0.0086(16) -0.0113(15) -0.0156(16)
C38 0.0246(17) 0.053(2) 0.0224(17) -0.0072(16) -0.0091(14) -0.0144(16)
C39 0.0273(17) 0.044(2) 0.0185(16) 0.0014(15) -0.0094(13) -0.0105(15)
C40 0.0252(17) 0.034(2) 0.0220(16) 0.0017(14) -0.0082(13) -0.0103(14)
C41 0.0237(16) 0.0267(18) 0.0221(16) 0.0021(13) -0.0066(13) -0.0107(13)
C42 0.0341(19) 0.047(2) 0.0262(18) 0.0012(16) -0.0078(15) -0.0263(17)
C43 0.043(2) 0.058(3) 0.0242(18) -0.0080(17) -0.0003(16) -0.028(2)
C44 0.035(2) 0.047(2) 0.031(2) -0.0051(17) 0.0082(16) -0.0178(18)
C45 0.0283(18) 0.043(2) 0.034(2) 0.0031(16) -0.0076(15) -0.0146(16)
C46 0.0251(17) 0.036(2) 0.0218(16) 0.0010(14) -0.0070(13) -0.0126(14)
C47 0.0246(16) 0.0203(16) 0.0160(14) -0.0031(12) -0.0035(12) -0.0065(12)
C48 0.0227(16) 0.0250(18) 0.0274(17) -0.0001(14) -0.0058(13) -0.0049(13)
C49 0.0339(19) 0.029(2) 0.0297(18) 0.0040(15) -0.0133(15) -0.0044(15)
C50 0.041(2) 0.0257(19) 0.0235(17) 0.0015(14) -0.0053(15) -0.0093(15)
C51 0.0324(19) 0.0277(19) 0.0274(18) -0.0004(14) -0.0006(14) -0.0138(15)
C52 0.0220(16) 0.0271(18) 0.0253(17) 0.0010(13) -0.0046(13) -0.0072(13)
C53 0.0196(15) 0.0287(18) 0.0184(15) -0.0008(13) -0.0052(12) -0.0104(13)
C54 0.0228(16) 0.0314(19) 0.0232(16) -0.0056(14) -0.0064(13) -0.0081(14)
C55 0.0193(17) 0.047(2) 0.039(2) -0.0044(17) -0.0131(15) -0.0038(15)
C56 0.0301(19) 0.058(3) 0.036(2) -0.0071(18) -0.0153(16) -0.0169(18)
C57 0.038(2) 0.045(2) 0.0285(18) -0.0099(16) -0.0095(15) -0.0243(18)
C58 0.0296(18) 0.0303(19) 0.0273(18) -0.0053(14) -0.0050(14) -0.0123(15)
O1A 0.061(2) 0.096(3) 0.0436(18) 0.0165(18) -0.0224(16) -0.0280(19)
C1A 0.092(5) 0.176(8) 0.082(4) 0.015(5) -0.037(4) -0.084(5)
C2A 0.045(2) 0.056(3) 0.035(2) 0.0022(19) -0.0182(19) -0.012(2)
C3A 0.062(3) 0.074(4) 0.038(2) 0.006(2) -0.016(2) -0.011(3)

loop_
_atom_type_symbol
_atom_type_description
_atom_type_scat_dispersion_real
_atom_type_scat_dispersion_imag
_atom_type_scat_source
C C 0.0033 0.0016 'International Tables Vol C Tables 4.2.6.8 and 6.1.1.4'
H H 0.0000 0.0000 'International Tables Vol C Tables 4.2.6.8 and 6.1.1.4'
N N 0.0061 0.0033 'International Tables Vol C Tables 4.2.6.8 and 6.1.1.4'
O O 0.0106 0.0060 'International Tables Vol C Tables 4.2.6.8 and 6.1.1.4'
F F 0.0171 0.0103 'International Tables Vol C Tables 4.2.6.8 and 6.1.1.4'
P P 0.1023 0.0942 'International Tables Vol C Tables 4.2.6.8 and 6.1.1.4'
Cu Cu 0.3201 1.2651 'International Tables Vol C Tables 4.2.6.8 and 6.1.1.4'

loop_
_geom_angle_atom_site_label_1
_geom_angle_atom_site_label_2
_geom_angle_atom_site_label_3
_geom_angle
N2 Cu1 N1 82.32(10)
N2 Cu1 P2 128.53(7)
N1 Cu1 P2 120.26(7)
N2 Cu1 P1 100.35(7)
N1 Cu1 P1 106.05(7)
P2 Cu1 P1 113.85(3)
C23 P1 C41 103.64(15)
C23 P1 C35 102.96(15)
C41 P1 C35 103.31(14)
C23 P1 Cu1 118.29(10)
C41 P1 Cu1 113.00(11)
C35 P1 Cu1 113.95(10)
C53 P2 C47 102.45(14)
C53 P2 C34 105.12(14)
C47 P2 C34 101.70(13)
C53 P2 Cu1 112.15(10)
C47 P2 Cu1 121.41(10)
C34 P2 Cu1 112.29(9)
C29 O1 C28 118.9(2)
C1 N1 C4 122.7(3)
C1 N1 Cu1 108.86(19)
C4 N1 Cu1 127.7(2)
C3 N2 C16 119.3(3)
C3 N2 Cu1 108.5(2)
C16 N2 Cu1 128.6(2)
C2 N3 C1 101.9(3)
C2 N4 C3 101.8(3)
C14 N5 C13 116.3(3)
N1 C1 N3 133.3(3)
N1 C1 C3 118.6(3)
N3 C1 C3 107.8(3)
N4 C2 N3 120.0(3)
N4 C2 C11 120.0(3)
N3 C2 C11 120.0(3)
N2 C3 N4 131.2(3)
N2 C3 C1 120.3(3)
N4 C3 C1 108.4(3)
C5 C4 C9 119.2(3)
C5 C4 N1 125.0(3)
C9 C4 N1 115.8(3)
C6 C5 C4 119.0(3)
C7 C6 C5 121.7(3)
C7 C6 C10 119.5(3)
C5 C6 C10 118.7(3)
C6 C7 C8 119.1(3)
C9 C8 C7 120.3(3)
C8 C9 C4 120.7(3)
F3B C10 F2B 108.5(8)
F3B C10 F3A 66.0(6)
F2B C10 F3A 129.6(6)
F3B C10 F1 127.8(6)
F2B C10 F1 72.1(6)
F3A C10 F1 74.6(5)
F3B C10 F1A 134.6(6)
F2B C10 F1A 39.3(5)
F3A C10 F1A 106.9(5)
F1 C10 F1A 34.7(3)
F3B C10 F2A 46.7(5)
F2B C10 F2A 66.4(6)
F3A C10 F2A 108.0(5)
F1 C10 F2A 126.3(5)
F1A C10 F2A 103.6(5)
F3B C10 F3 32.9(5)
F2B C10 F3 129.2(6)
F3A C10 F3 33.8(3)
F1 C10 F3 105.1(4)
F1A C10 F3 130.9(4)
F2A C10 F3 78.3(4)
F3B C10 F2 74.2(6)
F2B C10 F2 38.1(5)
F3A C10 F2 126.1(5)
F1 C10 F2 105.9(4)
F1A C10 F2 76.7(4)
F2A C10 F2 28.7(3)
F3 C10 F2 103.4(4)
F3B C10 F1B 105.9(7)
F2B C10 F1B 104.6(7)
F3A C10 F1B 42.2(5)
F1 C10 F1B 34.6(4)
F1A C10 F1B 69.3(5)
F2A C10 F1B 135.0(5)
F3 C10 F1B 75.6(5)
F2 C10 F1B 130.7(5)
F3B C10 C6 112.8(5)
F2B C10 C6 114.2(5)
F3A C10 C6 113.3(4)
F1 C10 C6 113.6(4)
F1A C10 C6 110.8(4)
F2A C10 C6 113.6(4)
F3 C10 C6 112.9(3)
F2 C10 C6 114.9(3)
F1B C10 C6 110.1(5)
C12 C11 C15 118.4(3)
C12 C11 C2 121.6(3)
C15 C11 C2 120.1(3)
C11 C12 C13 118.3(3)
N5 C13 C12 124.3(3)
N5 C14 C15 124.2(4)
C14 C15 C11 118.6(3)
C21 C16 C17 119.4(3)
C21 C16 N2 119.1(3)
C17 C16 N2 121.3(3)
C18 C17 C16 119.9(3)
C19 C18 C17 121.0(3)
C18 C19 C20 119.1(3)
C19 C20 C21 120.7(3)
C19 C20 C22 120.7(3)
C21 C20 C22 118.5(3)
C16 C21 C20 119.9(3)
F4 C22 F6 106.9(3)
F4 C22 F5 105.8(3)
F6 C22 F5 105.7(3)
F4 C22 C20 113.0(3)
F6 C22 C20 112.5(3)
F5 C22 C20 112.4(3)
C24 C23 C28 116.8(3)
C24 C23 P1 124.4(3)
C28 C23 P1 118.8(2)
C25 C24 C23 121.4(3)
C24 C25 C26 120.0(3)
C27 C26 C25 120.4(3)
C28 C27 C26 118.6(3)
C27 C28 O1 119.0(3)
C27 C28 C23 122.8(3)
O1 C28 C23 118.0(3)
C30 C29 O1 123.2(3)
C30 C29 C34 122.2(3)
O1 C29 C34 114.7(3)
C29 C30 C31 119.0(3)
C32 C31 C30 120.4(3)
C31 C32 C33 120.5(3)
C32 C33 C34 120.3(3)
C29 C34 C33 117.6(3)
C29 C34 P2 118.2(2)
C33 C34 P2 123.8(2)
C40 C35 C36 119.3(3)
C40 C35 P1 117.6(2)
C36 C35 P1 123.1(2)
C35 C36 C37 119.9(3)
C38 C37 C36 120.3(3)
C37 C38 C39 120.5(3)
C38 C39 C40 119.4(3)
C35 C40 C39 120.6(3)
C46 C41 C42 119.0(3)
C46 C41 P1 122.4(2)
C42 C41 P1 118.3(2)
C43 C42 C41 120.4(3)
C44 C43 C42 120.2(3)
C45 C44 C43 120.0(3)
C44 C45 C46 120.3(3)
C41 C46 C45 120.1(3)
C52 C47 C48 118.7(3)
C52 C47 P2 122.9(2)
C48 C47 P2 118.4(2)
C49 C48 C47 120.3(3)
C48 C49 C50 120.3(3)
C51 C50 C49 119.5(3)
C50 C51 C52 120.6(3)
C51 C52 C47 120.5(3)
C54 C53 C58 119.1(3)
C54 C53 P2 123.2(2)
C58 C53 P2 117.7(2)
C53 C54 C55 120.1(3)
C56 C55 C54 120.3(3)
C55 C56 C57 120.1(3)
C56 C57 C58 119.4(3)
C57 C58 C53 120.9(3)
O1A C2A C3A 122.2(4)
O1A C2A C1A 120.7(4)
C3A C2A C1A 116.9(4)

loop_
_geom_bond_atom_site_label_1
_geom_bond_atom_site_label_2
_geom_bond_distance
Cu1 N2 2.099(3)
Cu1 N1 2.125(2)
Cu1 P2 2.2472(8)
Cu1 P1 2.3006(9)
P1 C23 1.824(3)
P1 C41 1.829(3)
P1 C35 1.832(3)
P2 C53 1.826(3)
P2 C47 1.830(3)
P2 C34 1.833(3)
F1 C10 1.338(6)
F2 C10 1.390(6)
F3 C10 1.370(6)
F1A C10 1.341(6)
F2A C10 1.349(7)
F3A C10 1.309(8)
F1B C10 1.454(10)
F2B C10 1.288(11)
F3B C10 1.285(10)
F4 C22 1.342(4)
F5 C22 1.350(4)
F6 C22 1.342(4)
O1 C29 1.391(3)
O1 C28 1.401(4)
N1 C1 1.306(4)
N1 C4 1.422(4)
N2 C3 1.299(4)
N2 C16 1.421(4)
N3 C2 1.358(4)
N3 C1 1.368(4)
N4 C2 1.350(4)
N4 C3 1.365(4)
N5 C14 1.339(5)
N5 C13 1.339(5)
C1 C3 1.495(4)
C2 C11 1.480(4)
C4 C5 1.398(4)
C4 C9 1.401(4)
C5 C6 1.392(4)
C6 C7 1.379(5)
C6 C10 1.499(5)
C7 C8 1.390(5)
C8 C9 1.379(5)
C11 C12 1.388(5)
C11 C15 1.394(5)
C12 C13 1.391(5)
C14 C15 1.383(5)
C16 C21 1.386(4)
C16 C17 1.402(4)
C17 C18 1.383(5)
C18 C19 1.381(5)
C19 C20 1.389(5)
C20 C21 1.393(4)
C20 C22 1.490(5)
C23 C24 1.400(4)
C23 C28 1.402(4)
C24 C25 1.380(5)
C25 C26 1.390(5)
C26 C27 1.388(5)
C27 C28 1.378(5)
C29 C30 1.382(4)
C29 C34 1.399(4)
C30 C31 1.385(5)
C31 C32 1.381(5)
C32 C33 1.391(4)
C33 C34 1.402(4)
C35 C40 1.387(4)
C35 C36 1.392(4)
C36 C37 1.393(4)
C37 C38 1.372(5)
C38 C39 1.383(5)
C39 C40 1.394(4)
C41 C46 1.393(4)
C41 C42 1.398(4)
C42 C43 1.386(5)
C43 C44 1.384(5)
C44 C45 1.378(5)
C45 C46 1.395(5)
C47 C52 1.389(4)
C47 C48 1.405(4)
C48 C49 1.384(5)
C49 C50 1.389(5)
C50 C51 1.379(5)
C51 C52 1.386(5)
C53 C54 1.386(4)
C53 C58 1.393(4)
C54 C55 1.394(4)
C55 C56 1.383(5)
C56 C57 1.387(5)
C57 C58 1.390(5)
O1A C2A 1.220(5)
C1A C2A 1.489(7)
C2A C3A 1.466(6)

loop_
_platon_squeeze_void_nr
_platon_squeeze_void_average_x
_platon_squeeze_void_average_y
_platon_squeeze_void_average_z
_platon_squeeze_void_volume
_platon_squeeze_void_count_electrons
_platon_squeeze_void_content
1 0.000 0.000 0.500 406 83 ' '
